data_1529312
loop_
_publ_author_name
'Jiang, Hua-Wei'
'Tanaka, Takayuki'
'Osuka, Atsuhiro'

_publ_section_title
;
 Singly and doubly \b-to-\b platinum-bridged porphyrin dimers and their
 reductive eliminations
;
_journal_issue 11
_journal_name_full 'Chem. Sci.'
_journal_page_first 6102
_journal_paper_doi 10.1039/C5SC02553B
_journal_volume 6
_journal_year 2015
_chemical_formula_moiety 'C105.45 H110.34 N10 Zn2, C H Cl3, 0.554(C H3)'
_chemical_formula_sum 'C107 H113 Cl3 N10 Zn2'
_chemical_formula_weight 1776.20
_chemical_name_systematic
;
2-2-directly-linked Zn(II) diporphyrin
;
_space_group_IT_number 15
_symmetry_cell_setting monoclinic
_symmetry_Int_Tables_number 15
_symmetry_space_group_name_Hall '-C 2yc'
_symmetry_space_group_name_H-M 'C 1 2/c 1'
_atom_sites_solution_hydrogens geom
_atom_sites_solution_primary direct
_atom_sites_solution_secondary difmap
_audit_creation_method SHELXL-97
_audit_update_record
;
2015-06-11 deposited with the CCDC.
2015-07-30 downloaded from the CCDC.
;
_cell_angle_alpha 90.00
_cell_angle_beta 113.582(11)
_cell_angle_gamma 90.00
_cell_formula_units_Z 4
_cell_length_a 31.530(10)
_cell_length_b 8.731(2)
_cell_length_c 36.552(13)
_cell_measurement_reflns_used 2390
_cell_measurement_temperature 93(2)
_cell_measurement_theta_max 68.2
_cell_measurement_theta_min 31.4
_cell_volume 9222(5)
_computing_structure_refinement 'SHELXL-97 (Sheldrick, 1997)'
_computing_structure_solution 'SHELXS-97 (Sheldrick, 1990)'
_diffrn_ambient_temperature 93(2)
_diffrn_detector_area_resol_mean 5.8140
_diffrn_measured_fraction_theta_full 0.979
_diffrn_measured_fraction_theta_max 0.979
_diffrn_measurement_device_type 'Rigaku XtaLAB P200'
_diffrn_measurement_method \w
_diffrn_radiation_monochromator graphite
_diffrn_radiation_source 'fine-focus sealed tube'
_diffrn_radiation_type CuK\a
_diffrn_radiation_wavelength 1.54187
_diffrn_reflns_av_R_equivalents 0.0584
_diffrn_reflns_av_sigmaI/netI 0.0474
_diffrn_reflns_limit_h_max 37
_diffrn_reflns_limit_h_min -35
_diffrn_reflns_limit_k_max 10
_diffrn_reflns_limit_k_min -10
_diffrn_reflns_limit_l_max 41
_diffrn_reflns_limit_l_min -43
_diffrn_reflns_number 28669
_diffrn_reflns_theta_full 65.99
_diffrn_reflns_theta_max 65.99
_diffrn_reflns_theta_min 6.61
_exptl_absorpt_coefficient_mu 1.853
_exptl_absorpt_correction_T_max 0.9639
_exptl_absorpt_correction_T_min 0.6544
_exptl_absorpt_correction_type multi-scan
_exptl_absorpt_process_details 'REQAB (Rigaku, 1998)'
_exptl_crystal_colour red
_exptl_crystal_density_diffrn 1.279
_exptl_crystal_density_method 'not measured'
_exptl_crystal_description prism
_exptl_crystal_F_000 3744
_exptl_crystal_recrystallization_method 'Vapour Deposition'
_exptl_crystal_size_max 0.25
_exptl_crystal_size_mid 0.06
_exptl_crystal_size_min 0.02
_refine_diff_density_max 0.614
_refine_diff_density_min -0.624
_refine_diff_density_rms 0.069
_refine_ls_extinction_method none
_refine_ls_goodness_of_fit_ref 1.000
_refine_ls_hydrogen_treatment constr
_refine_ls_matrix_type full
_refine_ls_number_parameters 697
_refine_ls_number_reflns 7874
_refine_ls_number_restraints 303
_refine_ls_restrained_S_all 0.997
_refine_ls_R_factor_all 0.0754
_refine_ls_R_factor_gt 0.0553
_refine_ls_shift/su_max 0.001
_refine_ls_shift/su_mean 0.000
_refine_ls_structure_factor_coef Fsqd
_refine_ls_weighting_details 'calc w=1/[\s^2^(Fo^2^)+(0.1030P)^2^+8.7305P] where P=(Fo^2^+2Fc^2^)/3'
_refine_ls_weighting_scheme calc
_refine_ls_wR_factor_gt 0.1470
_refine_ls_wR_factor_ref 0.1642
_reflns_number_gt 5876
_reflns_number_total 7874
_reflns_threshold_expression >2sigma(I)
_cod_data_source_file c5sc02553b2.cif
_cod_data_source_block 150409ji
_cod_depositor_comments 'Adding full bibliography for 1529308--1529312.cif.'
_cod_original_sg_symbol_H-M 'C 2/c'
_cod_database_code 1529312

loop_
_symmetry_equiv_pos_as_xyz
'x, y, z'
'-x, y, -z+1/2'
'x+1/2, y+1/2, z'
'-x+1/2, y+1/2, -z+1/2'
'-x, -y, -z'
'x, -y, z-1/2'
'-x+1/2, -y+1/2, -z'
'x+1/2, -y+1/2, z-1/2'

loop_
_atom_site_label
_atom_site_type_symbol
_atom_site_fract_x
_atom_site_fract_y
_atom_site_fract_z
_atom_site_U_iso_or_equiv
_atom_site_adp_type
_atom_site_occupancy
_atom_site_symmetry_multiplicity
_atom_site_calc_flag
_atom_site_refinement_flags
_atom_site_disorder_assembly
_atom_site_disorder_group
C1 C 0.12882(12) 0.4742(4) 0.30929(10) 0.0458(8) Uani 1 1 d . . .
C2 C 0.15968(13) 0.5455(4) 0.29448(10) 0.0528(9) Uani 1 1 d . . .
H1 H 0.1547 0.5586 0.2673 0.063 Uiso 1 1 calc R . .
C3 C 0.19734(12) 0.5906(4) 0.32661(10) 0.0474(8) Uani 1 1 d . . .
H2 H 0.2239 0.6406 0.3263 0.057 Uiso 1 1 calc R . .
C4 C 0.18936(11) 0.5483(4) 0.36155(9) 0.0396(7) Uani 1 1 d . . .
C5 C 0.21906(10) 0.5818(4) 0.40091(9) 0.0379(7) Uani 1 1 d . . .
C6 C 0.21140(10) 0.5373(4) 0.43461(9) 0.0392(7) Uani 1 1 d . . .
C7 C 0.23915(11) 0.5817(4) 0.47496(10) 0.0455(8) Uani 1 1 d . . .
H3 H 0.2675 0.6369 0.4838 0.055 Uiso 1 1 calc R . .
C8 C 0.21806(12) 0.5316(4) 0.49785(10) 0.0494(9) Uani 1 1 d . . .
H4 H 0.2287 0.5441 0.5259 0.059 Uiso 1 1 calc R . .
C9 C 0.17662(11) 0.4558(4) 0.47246(9) 0.0420(8) Uani 1 1 d . . .
C10 C 0.14325(11) 0.3976(4) 0.48463(10) 0.0422(7) Uani 1 1 d . . .
H24 H 0.1506 0.4019 0.5125 0.051 Uiso 1 1 calc R . .
C11 C 0.10061(10) 0.3341(4) 0.46132(10) 0.0386(7) Uani 1 1 d . . .
C12 C 0.06805(11) 0.2719(4) 0.47549(10) 0.0432(8) Uani 1 1 d . . .
H5 H 0.0710 0.2703 0.5024 0.052 Uiso 1 1 calc R . .
C13 C 0.03239(11) 0.2158(4) 0.44350(10) 0.0420(7) Uani 1 1 d . . .
H6 H 0.0058 0.1655 0.4437 0.050 Uiso 1 1 calc R . .
C14 C 0.04223(10) 0.2464(4) 0.40914(9) 0.0378(7) Uani 1 1 d . . .
C15 C 0.01307(10) 0.2127(4) 0.36968(10) 0.0392(7) Uani 1 1 d . . .
C16 C 0.02024(10) 0.2612(4) 0.33613(10) 0.0401(7) Uani 1 1 d . . .
C17 C -0.01050(11) 0.2315(4) 0.29522(10) 0.0449(8) Uani 1 1 d . . .
H7 H -0.0394 0.1797 0.2865 0.054 Uiso 1 1 calc R . .
C18 C 0.00886(11) 0.2900(4) 0.27179(10) 0.0449(8) Uani 1 1 d . . .
C19 C 0.05308(11) 0.3550(4) 0.29806(10) 0.0441(8) Uani 1 1 d . . .
C20 C 0.08501(12) 0.4181(4) 0.28535(10) 0.0499(9) Uani 1 1 d . . .
H25 H 0.0762 0.4240 0.2573 0.060 Uiso 1 1 calc R . .
C21 C 0.25934(11) 0.6842(4) 0.40695(9) 0.0383(7) Uani 1 1 d . . .
C22 C 0.30476(11) 0.6393(4) 0.42934(9) 0.0398(7) Uani 1 1 d . . .
H8 H 0.3108 0.5394 0.4406 0.048 Uiso 1 1 calc R . .
C23 C 0.34174(11) 0.7392(4) 0.43553(9) 0.0393(7) Uani 1 1 d . . .
C24 C 0.33188(11) 0.8819(4) 0.41760(10) 0.0418(7) Uani 1 1 d . . .
H9 H 0.3568 0.9491 0.4209 0.050 Uiso 1 1 calc R . .
C25 C 0.28695(11) 0.9311(4) 0.39487(10) 0.0414(7) Uani 1 1 d . A .
C26 C 0.25094(11) 0.8303(4) 0.39026(10) 0.0396(7) Uani 1 1 d . . .
H10 H 0.2199 0.8619 0.3754 0.048 Uiso 1 1 calc R . .
C27 C 0.27690(12) 1.0874(4) 0.37388(14) 0.0579(10) Uani 1 1 d U . .
C28 C 0.2245(2) 1.1241(7) 0.3504(2) 0.0653(18) Uani 0.723(7) 1 d PU A 3
H26 H 0.2212 1.2163 0.3342 0.098 Uiso 0.723(7) 1 calc PR A 3
H27 H 0.2100 1.1415 0.3694 0.098 Uiso 0.723(7) 1 calc PR A 3
H28 H 0.2093 1.0377 0.3330 0.098 Uiso 0.723(7) 1 calc PR A 3
C29 C 0.2939(2) 1.0743(7) 0.33768(19) 0.0683(18) Uani 0.723(7) 1 d PU A 3
H29 H 0.2752 0.9972 0.3185 0.102 Uiso 0.723(7) 1 calc PR A 3
H30 H 0.3265 1.0441 0.3483 0.102 Uiso 0.723(7) 1 calc PR A 3
H31 H 0.2901 1.1737 0.3243 0.102 Uiso 0.723(7) 1 calc PR A 3
C30 C 0.3000(3) 1.2136(7) 0.39942(19) 0.076(2) Uani 0.723(7) 1 d PU A 3
H32 H 0.2937 1.3082 0.3837 0.115 Uiso 0.723(7) 1 calc PR A 3
H33 H 0.3334 1.1945 0.4114 0.115 Uiso 0.723(7) 1 calc PR A 3
H34 H 0.2886 1.2242 0.4206 0.115 Uiso 0.723(7) 1 calc PR A 3
C31 C 0.39117(11) 0.6858(4) 0.46171(10) 0.0440(8) Uani 1 1 d . . .
C32 C 0.42690(12) 0.8117(5) 0.46691(12) 0.0540(9) Uani 1 1 d . . .
H35 H 0.4190 0.9026 0.4786 0.081 Uiso 1 1 calc R . .
H36 H 0.4269 0.8380 0.4408 0.081 Uiso 1 1 calc R . .
H37 H 0.4577 0.7751 0.4846 0.081 Uiso 1 1 calc R . .
C33 C 0.40409(12) 0.5477(4) 0.44260(11) 0.0492(8) Uani 1 1 d . . .
H38 H 0.4353 0.5132 0.4598 0.074 Uiso 1 1 calc R . .
H39 H 0.4032 0.5768 0.4164 0.074 Uiso 1 1 calc R . .
H40 H 0.3820 0.4646 0.4394 0.074 Uiso 1 1 calc R . .
C34 C 0.39337(13) 0.6438(5) 0.50289(11) 0.0554(9) Uani 1 1 d . . .
H41 H 0.3709 0.5625 0.5003 0.083 Uiso 1 1 calc R . .
H42 H 0.3861 0.7342 0.5152 0.083 Uiso 1 1 calc R . .
H43 H 0.4246 0.6077 0.5197 0.083 Uiso 1 1 calc R . .
C35 C -0.02647(10) 0.1052(4) 0.36249(10) 0.0415(8) Uani 1 1 d . . .
C36 C -0.07214(11) 0.1441(4) 0.33933(10) 0.0425(7) Uani 1 1 d . . .
H11 H -0.0795 0.2465 0.3302 0.051 Uiso 1 1 calc R . .
C37 C -0.10730(11) 0.0359(4) 0.32935(10) 0.0450(8) Uani 1 1 d . B .
C38 C -0.09536(11) -0.1115(4) 0.34480(11) 0.0483(8) Uani 1 1 d . . .
H12 H -0.1191 -0.1862 0.3388 0.058 Uiso 1 1 calc R . .
C39 C -0.05003(12) -0.1535(4) 0.36870(12) 0.0481(8) Uani 1 1 d . . .
C40 C -0.01596(11) -0.0426(4) 0.37703(10) 0.0441(8) Uani 1 1 d . . .
H13 H 0.0153 -0.0686 0.3931 0.053 Uiso 1 1 calc R . .
C41 C -0.03778(14) -0.3139(5) 0.38676(16) 0.0685(12) Uani 1 1 d U . .
C42 C -0.06616(18) -0.4370(6) 0.3598(2) 0.104(2) Uani 1 1 d U . .
H44 H -0.0660 -0.4242 0.3332 0.156 Uiso 1 1 calc R . .
H45 H -0.0980 -0.4305 0.3578 0.156 Uiso 1 1 calc R . .
H46 H -0.0531 -0.5372 0.3706 0.156 Uiso 1 1 calc R . .
C43 C -0.0470(3) -0.3161(7) 0.4250(2) 0.126(3) Uani 1 1 d U . .
H47 H -0.0802 -0.3041 0.4181 0.189 Uiso 1 1 calc R . .
H48 H -0.0301 -0.2319 0.4425 0.189 Uiso 1 1 calc R . .
H49 H -0.0364 -0.4139 0.4389 0.189 Uiso 1 1 calc R . .
C44 C 0.01281(17) -0.3519(6) 0.3985(2) 0.110(2) Uani 1 1 d U . .
H50 H 0.0192 -0.4549 0.4101 0.165 Uiso 1 1 calc R . .
H51 H 0.0320 -0.2772 0.4181 0.165 Uiso 1 1 calc R . .
H52 H 0.0200 -0.3483 0.3747 0.165 Uiso 1 1 calc R . .
C45 C -0.15719(11) 0.0789(5) 0.30216(11) 0.0553(10) Uani 1 1 d . . .
C46 C -0.1735(3) 0.2053(17) 0.3249(3) 0.080(4) Uani 0.544(13) 1 d PU B 1
H53 H -0.2046 0.2407 0.3077 0.120 Uiso 0.544(13) 1 calc PR B 1
H54 H -0.1520 0.2920 0.3317 0.120 Uiso 0.544(13) 1 calc PR B 1
H55 H -0.1740 0.1613 0.3494 0.120 Uiso 0.544(13) 1 calc PR B 1
C47 C -0.1923(3) -0.0439(13) 0.2928(3) 0.082(4) Uani 0.544(13) 1 d PU B 1
H56 H -0.1953 -0.0764 0.3173 0.123 Uiso 0.544(13) 1 calc PR B 1
H57 H -0.1827 -0.1314 0.2811 0.123 Uiso 0.544(13) 1 calc PR B 1
H58 H -0.2221 -0.0054 0.2737 0.123 Uiso 0.544(13) 1 calc PR B 1
C48 C -0.1580(4) 0.1515(19) 0.2639(3) 0.080(4) Uani 0.544(13) 1 d PU B 1
H59 H -0.1900 0.1758 0.2461 0.120 Uiso 0.544(13) 1 calc PR B 1
H60 H -0.1450 0.0795 0.2505 0.120 Uiso 0.544(13) 1 calc PR B 1
H61 H -0.1395 0.2456 0.2704 0.120 Uiso 0.544(13) 1 calc PR B 1
C49 C 0.4902(4) 0.3348(19) 0.2691(4) 0.065(6) Uani 0.50 1 d PDU C -1
H62 H 0.5040 0.4241 0.2871 0.078 Uiso 0.50 1 calc PR C -1
C50 C 0.1118(5) 0.0323(18) 0.3552(4) 0.048(3) Uani 0.54(3) 1 d PU D 1
H14 H 0.0945 0.0769 0.3299 0.057 Uiso 0.54(3) 1 calc PR D 1
C51 C 0.1083(4) -0.1249(12) 0.3578(4) 0.052(3) Uani 0.54(3) 1 d PU D 1
H15 H 0.0917 -0.1851 0.3349 0.062 Uiso 0.54(3) 1 calc PR D 1
C52 C 0.1304(3) -0.1923(14) 0.3957(5) 0.046(3) Uani 0.54(3) 1 d PU D 1
H16 H 0.1274 -0.2986 0.3997 0.055 Uiso 0.54(3) 1 calc PR D 1
C53 C 0.1568(4) -0.0965(15) 0.4274(4) 0.046(3) Uani 0.54(3) 1 d PU D 1
H17 H 0.1741 -0.1392 0.4530 0.055 Uiso 0.54(3) 1 calc PR D 1
C54 C 0.1580(5) 0.0561(19) 0.4219(5) 0.040(3) Uani 0.54(3) 1 d PU D 1
H18 H 0.1741 0.1193 0.4443 0.048 Uiso 0.54(3) 1 calc PR D 1
N1 N 0.14784(9) 0.4742(3) 0.34994(8) 0.0403(6) Uani 1 1 d . D .
N2 N 0.17319(8) 0.4587(3) 0.43395(7) 0.0375(6) Uani 1 1 d . D .
N3 N 0.08403(8) 0.3200(3) 0.42085(7) 0.0360(6) Uani 1 1 d . D .
N4 N 0.05830(9) 0.3390(3) 0.33664(8) 0.0413(6) Uani 1 1 d . D .
N5 N 0.1360(13) 0.126(3) 0.3836(10) 0.032(3) Uani 0.54(3) 1 d PU D 1
Cl1 Cl 0.43304(8) 0.3636(3) 0.25133(9) 0.0843(7) Uani 0.50 1 d PDU C -1
Cl2 Cl 0.5135(3) 0.3433(9) 0.2327(3) 0.133(3) Uani 0.50 1 d PDU C -1
Cl3 Cl 0.51004(9) 0.1756(3) 0.29915(8) 0.0802(6) Uani 0.50 1 d PDU C -1
Zn1 Zn 0.120607(12) 0.36207(5) 0.385627(11) 0.03496(16) Uani 1 1 d . . .
C57 C -0.1852(3) 0.0819(16) 0.3262(3) 0.061(3) Uani 0.456(13) 1 d PU B 2
H63 H -0.2174 0.1048 0.3088 0.092 Uiso 0.456(13) 1 calc PR B 2
H64 H -0.1732 0.1610 0.3468 0.092 Uiso 0.456(13) 1 calc PR B 2
H65 H -0.1835 -0.0182 0.3388 0.092 Uiso 0.456(13) 1 calc PR B 2
C55 C -0.1768(3) -0.0562(13) 0.2693(4) 0.073(4) Uani 0.456(13) 1 d PU B 2
H66 H -0.1765 -0.1534 0.2828 0.109 Uiso 0.456(13) 1 calc PR B 2
H67 H -0.1573 -0.0650 0.2543 0.109 Uiso 0.456(13) 1 calc PR B 2
H68 H -0.2086 -0.0320 0.2510 0.109 Uiso 0.456(13) 1 calc PR B 2
C56 C -0.1609(4) 0.2238(16) 0.2794(4) 0.066(3) Uani 0.456(13) 1 d PU B 2
H69 H -0.1932 0.2407 0.2613 0.099 Uiso 0.456(13) 1 calc PR B 2
H70 H -0.1418 0.2160 0.2640 0.099 Uiso 0.456(13) 1 calc PR B 2
H71 H -0.1501 0.3098 0.2981 0.099 Uiso 0.456(13) 1 calc PR B 2
C59 C 0.3254(6) 1.1881(18) 0.3900(5) 0.056(4) Uani 0.277(7) 1 d PU A 4
H72 H 0.3465 1.1454 0.3789 0.084 Uiso 0.277(7) 1 calc PR A 4
H73 H 0.3401 1.1836 0.4192 0.084 Uiso 0.277(7) 1 calc PR A 4
H74 H 0.3184 1.2949 0.3814 0.084 Uiso 0.277(7) 1 calc PR A 4
C60 C 0.2550(5) 1.1831(15) 0.4056(4) 0.054(4) Uani 0.277(7) 1 d PU A 4
H75 H 0.2468 1.2885 0.3963 0.082 Uiso 0.277(7) 1 calc PR A 4
H76 H 0.2787 1.1841 0.4330 0.082 Uiso 0.277(7) 1 calc PR A 4
H77 H 0.2274 1.1293 0.4050 0.082 Uiso 0.277(7) 1 calc PR A 4
C58 C 0.2514(6) 1.0902(17) 0.3371(5) 0.065(5) Uani 0.277(7) 1 d PU A 4
H78 H 0.2410 1.1953 0.3291 0.097 Uiso 0.277(7) 1 calc PR A 4
H79 H 0.2245 1.0240 0.3318 0.097 Uiso 0.277(7) 1 calc PR A 4
H80 H 0.2689 1.0533 0.3220 0.097 Uiso 0.277(7) 1 calc PR A 4
C62 C 0.1185(5) -0.1005(18) 0.3427(7) 0.072(4) Uani 0.46(3) 1 d PU D 2
H19 H 0.1110 -0.1459 0.3172 0.086 Uiso 0.46(3) 1 calc PR D 2
C63 C 0.1255(7) -0.187(2) 0.3762(9) 0.075(4) Uani 0.46(3) 1 d PU D 2
H20 H 0.1186 -0.2930 0.3733 0.090 Uiso 0.46(3) 1 calc PR D 2
C64 C 0.1424(8) -0.123(2) 0.4139(7) 0.065(4) Uani 0.46(3) 1 d PU D 2
H21 H 0.1513 -0.1837 0.4373 0.078 Uiso 0.46(3) 1 calc PR D 2
C61 C 0.1231(7) 0.054(3) 0.3484(7) 0.066(5) Uani 0.46(3) 1 d PU D 2
H22 H 0.1179 0.1198 0.3263 0.080 Uiso 0.46(3) 1 calc PR D 2
C65 C 0.1456(8) 0.031(3) 0.4156(8) 0.056(5) Uani 0.46(3) 1 d PU D 2
H23 H 0.1568 0.0759 0.4415 0.067 Uiso 0.46(3) 1 calc PR D 2
N6 N 0.1358(17) 0.118(5) 0.3879(14) 0.047(7) Uani 0.46(3) 1 d PU D 2

loop_
_atom_site_aniso_label
_atom_site_aniso_U_11
_atom_site_aniso_U_22
_atom_site_aniso_U_33
_atom_site_aniso_U_23
_atom_site_aniso_U_13
_atom_site_aniso_U_12
C1 0.0487(19) 0.0392(18) 0.0413(18) 0.0011(14) 0.0094(15) -0.0103(15)
C2 0.059(2) 0.053(2) 0.0402(18) 0.0000(15) 0.0135(16) -0.0163(17)
C3 0.0484(19) 0.0413(19) 0.0473(19) 0.0018(14) 0.0137(16) -0.0131(15)
C4 0.0352(16) 0.0316(17) 0.0465(18) -0.0003(13) 0.0106(14) -0.0026(13)
C5 0.0320(15) 0.0290(15) 0.0474(18) -0.0025(13) 0.0104(13) -0.0022(12)
C6 0.0326(15) 0.0351(17) 0.0452(17) -0.0044(13) 0.0107(13) -0.0046(13)
C7 0.0372(17) 0.047(2) 0.0462(18) -0.0064(15) 0.0102(15) -0.0118(15)
C8 0.0437(18) 0.057(2) 0.0416(18) -0.0137(16) 0.0111(15) -0.0162(16)
C9 0.0309(15) 0.0465(19) 0.0412(18) -0.0059(14) 0.0067(13) -0.0050(14)
C10 0.0418(17) 0.0431(19) 0.0394(17) -0.0056(13) 0.0141(14) -0.0046(14)
C11 0.0316(15) 0.0380(18) 0.0442(17) -0.0035(13) 0.0130(13) -0.0020(13)
C12 0.0405(17) 0.0430(19) 0.0450(18) -0.0025(14) 0.0159(15) -0.0018(14)
C13 0.0301(15) 0.0388(18) 0.0541(19) -0.0023(14) 0.0137(14) -0.0022(13)
C14 0.0285(14) 0.0331(16) 0.0480(18) -0.0004(13) 0.0112(13) 0.0014(12)
C15 0.0246(14) 0.0332(17) 0.0520(19) -0.0017(14) 0.0072(13) 0.0030(12)
C16 0.0277(15) 0.0384(18) 0.0449(18) -0.0023(13) 0.0047(13) 0.0007(13)
C17 0.0283(15) 0.046(2) 0.0478(19) -0.0045(14) 0.0022(14) -0.0008(14)
C18 0.0332(17) 0.045(2) 0.0443(18) 0.0008(15) 0.0033(14) 0.0003(14)
C19 0.0345(16) 0.0422(18) 0.0390(17) 0.0033(13) -0.0026(13) -0.0038(14)
C20 0.049(2) 0.049(2) 0.0373(17) 0.0029(14) 0.0016(15) -0.0096(16)
C21 0.0328(15) 0.0369(17) 0.0440(17) -0.0054(13) 0.0141(14) -0.0076(13)
C22 0.0365(16) 0.0366(17) 0.0432(17) -0.0019(13) 0.0126(14) -0.0056(13)
C23 0.0339(16) 0.0406(18) 0.0440(17) -0.0045(13) 0.0163(13) -0.0060(13)
C24 0.0388(17) 0.0393(19) 0.0529(19) -0.0041(14) 0.0243(15) -0.0078(14)
C25 0.0403(17) 0.0360(17) 0.0523(19) 0.0012(14) 0.0230(15) -0.0007(14)
C26 0.0322(15) 0.0363(18) 0.0487(18) -0.0005(13) 0.0145(14) -0.0030(13)
C27 0.0394(19) 0.041(2) 0.094(3) 0.0141(19) 0.028(2) -0.0016(15)
C28 0.047(3) 0.051(3) 0.096(5) 0.024(3) 0.026(3) 0.007(2)
C29 0.079(4) 0.060(4) 0.080(4) 0.022(3) 0.047(3) 0.011(3)
C30 0.101(6) 0.039(3) 0.061(4) 0.001(3) 0.003(4) -0.008(3)
C31 0.0333(16) 0.0465(19) 0.0479(18) 0.0004(15) 0.0115(14) -0.0063(14)
C32 0.0336(17) 0.055(2) 0.067(2) 0.0002(18) 0.0142(16) -0.0072(15)
C33 0.0380(18) 0.050(2) 0.053(2) -0.0004(16) 0.0110(15) 0.0017(15)
C34 0.0398(18) 0.067(3) 0.052(2) 0.0021(17) 0.0106(16) -0.0083(17)
C35 0.0273(15) 0.0418(19) 0.0511(19) -0.0069(14) 0.0110(14) -0.0025(13)
C36 0.0293(15) 0.0449(19) 0.0487(18) -0.0044(14) 0.0107(14) -0.0003(13)
C37 0.0294(16) 0.058(2) 0.0453(18) -0.0084(15) 0.0120(14) -0.0041(14)
C38 0.0320(16) 0.052(2) 0.059(2) -0.0132(16) 0.0166(15) -0.0101(15)
C39 0.0356(17) 0.041(2) 0.067(2) -0.0094(16) 0.0200(16) -0.0015(14)
C40 0.0266(15) 0.0421(19) 0.057(2) -0.0065(15) 0.0103(14) 0.0009(13)
C41 0.046(2) 0.043(2) 0.113(4) -0.004(2) 0.028(2) -0.0058(17)
C42 0.064(3) 0.050(3) 0.167(6) -0.021(3) 0.014(3) -0.006(2)
C43 0.188(7) 0.067(4) 0.135(5) 0.035(4) 0.079(5) 0.006(4)
C44 0.058(3) 0.044(3) 0.203(7) 0.017(3) 0.027(3) 0.003(2)
C45 0.0270(16) 0.078(3) 0.053(2) -0.0011(19) 0.0071(15) -0.0065(17)
C46 0.032(4) 0.120(10) 0.075(6) -0.017(6) 0.006(4) 0.013(5)
C47 0.041(4) 0.104(8) 0.084(7) 0.011(6) 0.008(4) -0.023(4)
C48 0.043(5) 0.119(11) 0.064(6) 0.020(6) 0.007(4) -0.008(6)
C49 0.030(6) 0.112(14) 0.065(8) -0.047(8) 0.031(6) -0.033(7)
C50 0.040(5) 0.044(5) 0.045(5) -0.008(4) 0.003(4) 0.006(4)
C51 0.043(5) 0.043(5) 0.058(6) -0.006(4) 0.008(4) -0.004(4)
C52 0.035(4) 0.038(4) 0.062(7) 0.003(5) 0.016(5) 0.000(3)
C53 0.038(5) 0.043(6) 0.053(5) 0.006(4) 0.014(4) 0.010(4)
C54 0.036(5) 0.033(5) 0.049(6) 0.002(4) 0.013(4) 0.001(4)
N1 0.0363(14) 0.0337(14) 0.0428(15) 0.0005(11) 0.0073(12) -0.0062(11)
N2 0.0328(13) 0.0357(14) 0.0398(14) -0.0018(11) 0.0102(11) -0.0036(11)
N3 0.0237(12) 0.0380(14) 0.0423(14) -0.0025(11) 0.0089(10) -0.0007(10)
N4 0.0348(13) 0.0397(16) 0.0411(15) 0.0017(11) 0.0067(11) -0.0009(11)
N5 0.031(5) 0.026(5) 0.039(6) 0.001(4) 0.014(4) -0.002(4)
Cl1 0.0590(13) 0.0750(15) 0.1073(18) -0.0204(13) 0.0211(12) 0.0042(11)
Cl2 0.117(5) 0.123(5) 0.163(7) 0.037(4) 0.061(4) -0.014(4)
Cl3 0.0790(15) 0.0691(15) 0.0882(16) -0.0010(11) 0.0290(13) 0.0035(11)
Zn1 0.0270(2) 0.0326(2) 0.0384(2) -0.00033(16) 0.00585(17) -0.00247(16)
C57 0.029(4) 0.094(9) 0.056(5) 0.013(5) 0.014(4) 0.020(5)
C55 0.040(5) 0.084(7) 0.064(7) -0.018(5) -0.010(5) 0.006(5)
C56 0.030(4) 0.076(8) 0.078(9) 0.014(6) 0.007(5) 0.000(5)
C59 0.048(6) 0.039(6) 0.071(7) 0.015(5) 0.013(5) -0.009(5)
C60 0.052(7) 0.034(6) 0.076(7) 0.002(5) 0.024(6) 0.007(5)
C58 0.058(7) 0.049(6) 0.059(7) 0.018(5) -0.005(6) 0.000(6)
C62 0.057(6) 0.059(7) 0.092(8) -0.017(6) 0.021(6) 0.004(5)
C63 0.070(8) 0.060(7) 0.097(11) 0.003(8) 0.035(8) -0.007(6)
C64 0.069(9) 0.051(7) 0.086(10) -0.003(7) 0.042(7) 0.002(7)
C61 0.056(8) 0.056(8) 0.073(9) -0.011(6) 0.011(6) 0.006(6)
C65 0.062(10) 0.056(8) 0.056(8) -0.004(6) 0.030(7) -0.002(7)
N6 0.037(8) 0.049(10) 0.054(11) 0.003(7) 0.017(7) 0.007(7)

loop_
_atom_type_symbol
_atom_type_description
_atom_type_scat_dispersion_real
_atom_type_scat_dispersion_imag
_atom_type_scat_source
C C 0.0181 0.0091 'International Tables Vol C Tables 4.2.6.8 and 6.1.1.4'
H H 0.0000 0.0000 'International Tables Vol C Tables 4.2.6.8 and 6.1.1.4'
N N 0.0311 0.0180 'International Tables Vol C Tables 4.2.6.8 and 6.1.1.4'
Zn Zn -1.5491 0.6778 'International Tables Vol C Tables 4.2.6.8 and 6.1.1.4'
Cl Cl 0.3639 0.7018 'International Tables Vol C Tables 4.2.6.8 and 6.1.1.4'

loop_
_geom_angle_atom_site_label_1
_geom_angle_atom_site_label_2
_geom_angle_atom_site_label_3
_geom_angle
_geom_angle_site_symmetry_3
N1 C1 C20 125.3(3) .
N1 C1 C2 110.1(3) .
C20 C1 C2 124.6(3) .
C3 C2 C1 107.0(3) .
C3 C2 H1 126.5 .
C1 C2 H1 126.5 .
C2 C3 C4 106.9(3) .
C2 C3 H2 126.6 .
C4 C3 H2 126.6 .
N1 C4 C5 125.6(3) .
N1 C4 C3 109.3(3) .
C5 C4 C3 125.0(3) .
C4 C5 C6 124.5(3) .
C4 C5 C21 117.2(3) .
C6 C5 C21 118.1(3) .
N2 C6 C5 125.4(3) .
N2 C6 C7 108.8(3) .
C5 C6 C7 125.4(3) .
C8 C7 C6 107.7(3) .
C8 C7 H3 126.1 .
C6 C7 H3 126.1 .
C7 C8 C9 107.5(3) .
C7 C8 H4 126.2 .
C9 C8 H4 126.2 .
N2 C9 C10 125.2(3) .
N2 C9 C8 109.6(3) .
C10 C9 C8 125.0(3) .
C11 C10 C9 128.4(3) .
C11 C10 H24 115.8 .
C9 C10 H24 115.8 .
N3 C11 C10 124.0(3) .
N3 C11 C12 109.9(3) .
C10 C11 C12 126.1(3) .
C13 C12 C11 107.1(3) .
C13 C12 H5 126.4 .
C11 C12 H5 126.4 .
C12 C13 C14 107.1(3) .
C12 C13 H6 126.4 .
C14 C13 H6 126.4 .
N3 C14 C15 125.0(3) .
N3 C14 C13 109.4(3) .
C15 C14 C13 125.6(3) .
C14 C15 C16 124.8(3) .
C14 C15 C35 118.1(3) .
C16 C15 C35 116.8(3) .
N4 C16 C15 125.8(3) .
N4 C16 C17 108.9(3) .
C15 C16 C17 125.2(3) .
C18 C17 C16 107.8(3) .
C18 C17 H7 126.1 .
C16 C17 H7 126.1 .
C17 C18 C19 106.8(3) .
C17 C18 C18 128.7(3) 2
C19 C18 C18 124.5(4) 2
N4 C19 C20 126.0(3) .
N4 C19 C18 109.3(3) .
C20 C19 C18 124.7(3) .
C19 C20 C1 126.9(3) .
C19 C20 H25 116.5 .
C1 C20 H25 116.5 .
C22 C21 C26 119.1(3) .
C22 C21 C5 122.1(3) .
C26 C21 C5 118.8(3) .
C21 C22 C23 120.9(3) .
C21 C22 H8 119.5 .
C23 C22 H8 119.5 .
C24 C23 C22 118.0(3) .
C24 C23 C31 123.2(3) .
C22 C23 C31 118.8(3) .
C23 C24 C25 122.9(3) .
C23 C24 H9 118.6 .
C25 C24 H9 118.6 .
C24 C25 C26 117.5(3) .
C24 C25 C27 122.0(3) .
C26 C25 C27 120.4(3) .
C21 C26 C25 121.5(3) .
C21 C26 H10 119.2 .
C25 C26 H10 119.2 .
C58 C27 C30 128.2(8) .
C58 C27 C25 117.8(8) .
C30 C27 C25 114.0(4) .
C58 C27 C28 47.7(9) .
C30 C27 C28 110.4(5) .
C25 C27 C28 114.7(3) .
C58 C27 C29 53.7(10) .
C30 C27 C29 109.7(5) .
C25 C27 C29 106.1(4) .
C28 C27 C29 100.9(4) .
C58 C27 C59 118.3(10) .
C30 C27 C59 37.5(6) .
C25 C27 C59 108.5(6) .
C28 C27 C59 135.3(7) .
C29 C27 C59 76.6(8) .
C58 C27 C60 116.0(11) .
C30 C27 C60 56.3(6) .
C25 C27 C60 98.5(5) .
C28 C27 C60 70.0(6) .
C29 C27 C60 155.3(6) .
C59 C27 C60 93.6(9) .
C27 C28 H26 109.5 .
C27 C28 H27 109.5 .
C27 C28 H28 109.5 .
C27 C29 H29 109.5 .
C27 C29 H30 109.5 .
C27 C29 H31 109.5 .
C27 C30 H32 109.5 .
C27 C30 H33 109.5 .
C27 C30 H34 109.5 .
C34 C31 C33 110.3(3) .
C34 C31 C32 108.0(3) .
C33 C31 C32 107.8(3) .
C34 C31 C23 108.8(3) .
C33 C31 C23 110.1(3) .
C32 C31 C23 111.8(3) .
C31 C32 H35 109.5 .
C31 C32 H36 109.5 .
H35 C32 H36 109.5 .
C31 C32 H37 109.5 .
H35 C32 H37 109.5 .
H36 C32 H37 109.5 .
C31 C33 H38 109.5 .
C31 C33 H39 109.5 .
H38 C33 H39 109.5 .
C31 C33 H40 109.5 .
H38 C33 H40 109.5 .
H39 C33 H40 109.5 .
C31 C34 H41 109.5 .
C31 C34 H42 109.5 .
H41 C34 H42 109.5 .
C31 C34 H43 109.5 .
H41 C34 H43 109.5 .
H42 C34 H43 109.5 .
C40 C35 C36 119.5(3) .
C40 C35 C15 117.5(3) .
C36 C35 C15 122.8(3) .
C35 C36 C37 121.1(3) .
C35 C36 H11 119.4 .
C37 C36 H11 119.4 .
C36 C37 C38 117.6(3) .
C36 C37 C45 120.5(3) .
C38 C37 C45 121.9(3) .
C39 C38 C37 122.7(3) .
C39 C38 H12 118.7 .
C37 C38 H12 118.7 .
C40 C39 C38 117.7(3) .
C40 C39 C41 120.3(3) .
C38 C39 C41 122.0(3) .
C35 C40 C39 121.4(3) .
C35 C40 H13 119.3 .
C39 C40 H13 119.3 .
C42 C41 C44 108.3(4) .
C42 C41 C39 113.2(4) .
C44 C41 C39 112.2(4) .
C42 C41 C43 108.1(5) .
C44 C41 C43 107.5(5) .
C39 C41 C43 107.3(4) .
C41 C42 H44 109.5 .
C41 C42 H45 109.5 .
H44 C42 H45 109.5 .
C41 C42 H46 109.5 .
H44 C42 H46 109.5 .
H45 C42 H46 109.5 .
C41 C43 H47 109.5 .
C41 C43 H48 109.5 .
H47 C43 H48 109.5 .
C41 C43 H49 109.5 .
H47 C43 H49 109.5 .
H48 C43 H49 109.5 .
C41 C44 H50 109.5 .
C41 C44 H51 109.5 .
H50 C44 H51 109.5 .
C41 C44 H52 109.5 .
H50 C44 H52 109.5 .
H51 C44 H52 109.5 .
C47 C45 C57 65.2(7) .
C47 C45 C56 126.9(6) .
C57 C45 C56 112.6(7) .
C47 C45 C48 110.6(6) .
C57 C45 C48 138.1(7) .
C56 C45 C48 33.8(5) .
C47 C45 C37 116.8(5) .
C57 C45 C37 108.8(4) .
C56 C45 C37 113.6(5) .
C48 C45 C37 109.4(5) .
C47 C45 C46 104.9(7) .
C57 C45 C46 43.8(6) .
C56 C45 C46 74.5(8) .
C48 C45 C46 107.6(8) .
C37 C45 C46 107.1(4) .
C47 C45 C55 43.2(6) .
C57 C45 C55 108.2(7) .
C56 C45 C55 106.5(7) .
C48 C45 C55 76.2(7) .
C37 C45 C55 106.9(4) .
C46 C45 C55 141.9(5) .
C45 C46 H53 109.5 .
C45 C46 H54 109.5 .
C45 C46 H55 109.5 .
C45 C47 H56 109.5 .
C45 C47 H57 109.5 .
C45 C47 H58 109.5 .
C45 C48 H59 109.5 .
C45 C48 H60 109.5 .
C45 C48 H61 109.5 .
Cl1 C49 Cl3 115.4(7) .
Cl1 C49 Cl2 114.3(7) .
Cl3 C49 Cl2 111.1(9) .
Cl1 C49 H62 105.0 .
Cl3 C49 H62 105.0 .
Cl2 C49 H62 105.0 .
N5 C50 C51 127(2) .
N5 C50 H14 116.3 .
C51 C50 H14 116.3 .
C50 C51 C52 117.5(10) .
C50 C51 H15 121.3 .
C52 C51 H15 121.3 .
C53 C52 C51 117.4(10) .
C53 C52 H16 121.3 .
C51 C52 H16 121.3 .
C54 C53 C52 120.5(10) .
C54 C53 H17 119.7 .
C52 C53 H17 119.7 .
C53 C54 N5 122.5(16) .
C53 C54 H18 118.8 .
N5 C54 H18 118.8 .
C1 N1 C4 106.7(3) .
C1 N1 Zn1 125.0(2) .
C4 N1 Zn1 127.9(2) .
C9 N2 C6 106.4(2) .
C9 N2 Zn1 125.5(2) .
C6 N2 Zn1 128.1(2) .
C11 N3 C14 106.5(3) .
C11 N3 Zn1 126.17(19) .
C14 N3 Zn1 126.3(2) .
C19 N4 C16 107.1(3) .
C19 N4 Zn1 124.5(2) .
C16 N4 Zn1 125.5(2) .
C50 N5 C54 114(2) .
C50 N5 Zn1 125(2) .
C54 N5 Zn1 114(2) .
N2 Zn1 N4 160.25(11) .
N2 Zn1 N1 87.25(11) .
N4 Zn1 N1 89.44(11) .
N2 Zn1 N3 89.83(10) .
N4 Zn1 N3 87.07(11) .
N1 Zn1 N3 161.23(11) .
N2 Zn1 N5 108.1(9) .
N4 Zn1 N5 91.5(9) .
N1 Zn1 N5 106.2(11) .
N3 Zn1 N5 92.4(11) .
N2 Zn1 N6 106.2(12) .
N4 Zn1 N6 93.2(12) .
N1 Zn1 N6 110.3(14) .
N3 Zn1 N6 88.4(14) .
N5 Zn1 N6 4(2) .
C45 C57 H63 109.5 .
C45 C57 H64 109.5 .
H63 C57 H64 109.5 .
C45 C57 H65 109.5 .
H63 C57 H65 109.5 .
H64 C57 H65 109.5 .
C45 C55 H66 109.5 .
C45 C55 H67 109.5 .
H66 C55 H67 109.5 .
C45 C55 H68 109.5 .
H66 C55 H68 109.5 .
H67 C55 H68 109.5 .
C45 C56 H69 109.5 .
C45 C56 H70 109.5 .
H69 C56 H70 109.5 .
C45 C56 H71 109.5 .
H69 C56 H71 109.5 .
H70 C56 H71 109.5 .
C27 C59 H72 109.5 .
C27 C59 H73 109.5 .
C27 C59 H74 109.5 .
C27 C60 H75 109.5 .
C27 C60 H76 109.5 .
C27 C60 H77 109.5 .
C27 C58 H78 109.5 .
C27 C58 H79 109.5 .
C27 C58 H80 109.5 .
C61 C62 C63 115.8(16) .
C61 C62 H19 122.1 .
C63 C62 H19 122.1 .
C64 C63 C62 121.8(16) .
C64 C63 H20 119.1 .
C62 C63 H20 119.1 .
C65 C64 C63 116.2(18) .
C65 C64 H21 121.9 .
C63 C64 H21 121.9 .
C62 C61 N6 120(3) .
C62 C61 H22 119.8 .
N6 C61 H22 119.8 .
N6 C65 C64 127(3) .
N6 C65 H23 116.5 .
C64 C65 H23 116.5 .
C65 N6 C61 118(4) .
C65 N6 Zn1 129(4) .
C61 N6 Zn1 112(3) .

loop_
_geom_bond_atom_site_label_1
_geom_bond_atom_site_label_2
_geom_bond_distance
_geom_bond_site_symmetry_2
C1 N1 1.361(4) .
C1 C20 1.395(5) .
C1 C2 1.431(5) .
C2 C3 1.352(5) .
C2 H1 0.9500 .
C3 C4 1.445(5) .
C3 H2 0.9500 .
C4 N1 1.366(4) .
C4 C5 1.398(4) .
C5 C6 1.402(5) .
C5 C21 1.495(4) .
C6 N2 1.378(4) .
C6 C7 1.435(4) .
C7 C8 1.334(5) .
C7 H3 0.9500 .
C8 C9 1.427(4) .
C8 H4 0.9500 .
C9 N2 1.368(4) .
C9 C10 1.392(5) .
C10 C11 1.387(4) .
C10 H24 0.9500 .
C11 N3 1.363(4) .
C11 C12 1.429(5) .
C12 C13 1.349(5) .
C12 H5 0.9500 .
C13 C14 1.434(5) .
C13 H6 0.9500 .
C14 N3 1.372(4) .
C14 C15 1.397(4) .
C15 C16 1.399(5) .
C15 C35 1.497(4) .
C16 N4 1.373(4) .
C16 C17 1.443(4) .
C17 C18 1.336(5) .
C17 H7 0.9500 .
C18 C19 1.455(4) .
C18 C18 1.462(7) 2
C19 N4 1.360(4) .
C19 C20 1.381(5) .
C20 H25 0.9500 .
C21 C22 1.391(5) .
C21 C26 1.393(5) .
C22 C23 1.400(4) .
C22 H8 0.9500 .
C23 C24 1.384(5) .
C23 C31 1.539(5) .
C24 C25 1.393(5) .
C24 H9 0.9500 .
C25 C26 1.393(5) .
C25 C27 1.535(5) .
C26 H10 0.9500 .
C27 C58 1.260(14) .
C27 C30 1.440(7) .
C27 C28 1.562(7) .
C27 C29 1.617(7) .
C27 C59 1.655(15) .
C27 C60 1.778(15) .
C28 H26 0.9800 .
C28 H27 0.9800 .
C28 H28 0.9800 .
C29 H29 0.9800 .
C29 H30 0.9800 .
C29 H31 0.9800 .
C30 H32 0.9800 .
C30 H33 0.9800 .
C30 H34 0.9800 .
C31 C34 1.524(5) .
C31 C33 1.528(5) .
C31 C32 1.531(5) .
C32 H35 0.9800 .
C32 H36 0.9800 .
C32 H37 0.9800 .
C33 H38 0.9800 .
C33 H39 0.9800 .
C33 H40 0.9800 .
C34 H41 0.9800 .
C34 H42 0.9800 .
C34 H43 0.9800 .
C35 C40 1.385(5) .
C35 C36 1.389(4) .
C36 C37 1.390(5) .
C36 H11 0.9500 .
C37 C38 1.395(5) .
C37 C45 1.534(5) .
C38 C39 1.393(5) .
C38 H12 0.9500 .
C39 C40 1.386(5) .
C39 C41 1.531(6) .
C40 H13 0.9500 .
C41 C42 1.491(6) .
C41 C44 1.514(6) .
C41 C43 1.537(8) .
C42 H44 0.9800 .
C42 H45 0.9800 .
C42 H46 0.9800 .
C43 H47 0.9800 .
C43 H48 0.9800 .
C43 H49 0.9800 .
C44 H50 0.9800 .
C44 H51 0.9800 .
C44 H52 0.9800 .
C45 C47 1.479(9) .
C45 C57 1.472(10) .
C45 C56 1.492(13) .
C45 C48 1.528(12) .
C45 C46 1.587(11) .
C45 C55 1.619(10) .
C46 H53 0.9800 .
C46 H54 0.9800 .
C46 H55 0.9800 .
C47 H56 0.9800 .
C47 H57 0.9800 .
C47 H58 0.9800 .
C48 H59 0.9800 .
C48 H60 0.9800 .
C48 H61 0.9800 .
C49 Cl1 1.671(12) .
C49 Cl3 1.726(16) .
C49 Cl2 1.761(7) .
C49 H62 1.0000 .
C50 N5 1.30(3) .
C50 C51 1.384(19) .
C50 H14 0.9500 .
C51 C52 1.406(15) .
C51 H15 0.9500 .
C52 C53 1.401(15) .
C52 H16 0.9500 .
C53 C54 1.35(2) .
C53 H17 0.9500 .
C54 N5 1.43(4) .
C54 H18 0.9500 .
N1 Zn1 2.072(3) .
N2 Zn1 2.058(2) .
N3 Zn1 2.076(3) .
N4 Zn1 2.072(3) .
N5 Zn1 2.13(3) .
Zn1 N6 2.18(5) .
C57 H63 0.9800 .
C57 H64 0.9800 .
C57 H65 0.9800 .
C55 H66 0.9800 .
C55 H67 0.9800 .
C55 H68 0.9800 .
C56 H69 0.9800 .
C56 H70 0.9800 .
C56 H71 0.9800 .
C59 H72 0.9800 .
C59 H73 0.9800 .
C59 H74 0.9800 .
C60 H75 0.9800 .
C60 H76 0.9800 .
C60 H77 0.9800 .
C58 H78 0.9800 .
C58 H79 0.9800 .
C58 H80 0.9800 .
C62 C61 1.36(3) .
C62 C63 1.38(2) .
C62 H19 0.9500 .
C63 C64 1.38(2) .
C63 H20 0.9500 .
C64 C65 1.35(3) .
C64 H21 0.9500 .
C61 N6 1.45(5) .
C61 H22 0.9500 .
C65 N6 1.20(5) .
C65 H23 0.9500 .

loop_
_geom_torsion_atom_site_label_1
_geom_torsion_atom_site_label_2
_geom_torsion_atom_site_label_3
_geom_torsion_atom_site_label_4
_geom_torsion
_geom_torsion_site_symmetry_1
_geom_torsion_site_symmetry_4
N1 C1 C2 C3 -0.8(4) . .
C20 C1 C2 C3 177.0(4) . .
C1 C2 C3 C4 -0.6(4) . .
C2 C3 C4 N1 1.9(4) . .
C2 C3 C4 C5 -176.5(3) . .
N1 C4 C5 C6 3.2(5) . .
C3 C4 C5 C6 -178.6(3) . .
N1 C4 C5 C21 -171.0(3) . .
C3 C4 C5 C21 7.2(5) . .
C4 C5 C6 N2 -2.1(5) . .
C21 C5 C6 N2 172.1(3) . .
C4 C5 C6 C7 -174.2(3) . .
C21 C5 C6 C7 0.0(5) . .
N2 C6 C7 C8 -0.2(4) . .
C5 C6 C7 C8 173.0(3) . .
C6 C7 C8 C9 -0.4(4) . .
C7 C8 C9 N2 0.8(4) . .
C7 C8 C9 C10 -175.0(3) . .
N2 C9 C10 C11 -0.9(6) . .
C8 C9 C10 C11 174.2(4) . .
C9 C10 C11 N3 -0.7(6) . .
C9 C10 C11 C12 178.1(3) . .
N3 C11 C12 C13 1.9(4) . .
C10 C11 C12 C13 -177.1(3) . .
C11 C12 C13 C14 -1.4(4) . .
C12 C13 C14 N3 0.4(4) . .
C12 C13 C14 C15 -177.1(3) . .
N3 C14 C15 C16 -6.1(5) . .
C13 C14 C15 C16 171.0(3) . .
N3 C14 C15 C35 168.0(3) . .
C13 C14 C15 C35 -14.8(5) . .
C14 C15 C16 N4 5.1(5) . .
C35 C15 C16 N4 -169.1(3) . .
C14 C15 C16 C17 -177.7(3) . .
C35 C15 C16 C17 8.1(5) . .
N4 C16 C17 C18 0.2(4) . .
C15 C16 C17 C18 -177.4(3) . .
C16 C17 C18 C19 1.2(4) . .
C16 C17 C18 C18 -179.6(3) . 2
C17 C18 C19 N4 -2.3(4) . .
C18 C18 C19 N4 178.5(2) 2 .
C17 C18 C19 C20 175.7(4) . .
C18 C18 C19 C20 -3.4(5) 2 .
N4 C19 C20 C1 1.5(6) . .
C18 C19 C20 C1 -176.2(4) . .
N1 C1 C20 C19 0.8(6) . .
C2 C1 C20 C19 -176.8(4) . .
C4 C5 C21 C22 -123.1(3) . .
C6 C5 C21 C22 62.4(4) . .
C4 C5 C21 C26 58.2(4) . .
C6 C5 C21 C26 -116.3(3) . .
C26 C21 C22 C23 0.7(5) . .
C5 C21 C22 C23 -178.0(3) . .
C21 C22 C23 C24 -2.2(5) . .
C21 C22 C23 C31 178.0(3) . .
C22 C23 C24 C25 2.0(5) . .
C31 C23 C24 C25 -178.1(3) . .
C23 C24 C25 C26 -0.3(5) . .
C23 C24 C25 C27 -177.6(3) . .
C22 C21 C26 C25 1.2(5) . .
C5 C21 C26 C25 179.9(3) . .
C24 C25 C26 C21 -1.4(5) . .
C27 C25 C26 C21 176.0(3) . .
C24 C25 C27 C58 127.6(11) . .
C26 C25 C27 C58 -49.6(12) . .
C24 C25 C27 C30 -50.2(7) . .
C26 C25 C27 C30 132.6(6) . .
C24 C25 C27 C28 -178.9(4) . .
C26 C25 C27 C28 3.9(6) . .
C24 C25 C27 C29 70.6(5) . .
C26 C25 C27 C29 -106.6(4) . .
C24 C25 C27 C59 -10.3(9) . .
C26 C25 C27 C59 172.5(8) . .
C24 C25 C27 C60 -107.0(6) . .
C26 C25 C27 C60 75.8(6) . .
C24 C23 C31 C34 122.1(4) . .
C22 C23 C31 C34 -58.0(4) . .
C24 C23 C31 C33 -116.9(4) . .
C22 C23 C31 C33 62.9(4) . .
C24 C23 C31 C32 2.9(5) . .
C22 C23 C31 C32 -177.2(3) . .
C14 C15 C35 C40 -61.4(4) . .
C16 C15 C35 C40 113.3(4) . .
C14 C15 C35 C36 124.1(4) . .
C16 C15 C35 C36 -61.3(4) . .
C40 C35 C36 C37 -2.2(5) . .
C15 C35 C36 C37 172.2(3) . .
C35 C36 C37 C38 2.6(5) . .
C35 C36 C37 C45 -177.1(3) . .
C36 C37 C38 C39 -1.4(5) . .
C45 C37 C38 C39 178.3(3) . .
C37 C38 C39 C40 -0.1(6) . .
C37 C38 C39 C41 177.5(4) . .
C36 C35 C40 C39 0.6(5) . .
C15 C35 C40 C39 -174.1(3) . .
C38 C39 C40 C35 0.6(5) . .
C41 C39 C40 C35 -177.1(4) . .
C40 C39 C41 C42 -145.9(4) . .
C38 C39 C41 C42 36.4(6) . .
C40 C39 C41 C44 -23.0(6) . .
C38 C39 C41 C44 159.4(5) . .
C40 C39 C41 C43 94.9(5) . .
C38 C39 C41 C43 -82.7(5) . .
C36 C37 C45 C47 179.4(7) . .
C38 C37 C45 C47 -0.4(8) . .
C36 C37 C45 C57 -109.6(7) . .
C38 C37 C45 C57 70.7(7) . .
C36 C37 C45 C56 16.7(9) . .
C38 C37 C45 C56 -163.1(8) . .
C36 C37 C45 C48 52.8(8) . .
C38 C37 C45 C48 -126.9(8) . .
C36 C37 C45 C46 -63.5(7) . .
C38 C37 C45 C46 116.8(7) . .
C36 C37 C45 C55 133.8(7) . .
C38 C37 C45 C55 -45.9(7) . .
N5 C50 C51 C52 5(3) . .
C50 C51 C52 C53 -4.4(16) . .
C51 C52 C53 C54 4.7(18) . .
C52 C53 C54 N5 -5(3) . .
C20 C1 N1 C4 -175.8(4) . .
C2 C1 N1 C4 2.0(4) . .
C20 C1 N1 Zn1 9.8(5) . .
C2 C1 N1 Zn1 -172.3(2) . .
C5 C4 N1 C1 176.0(3) . .
C3 C4 N1 C1 -2.4(4) . .
C5 C4 N1 Zn1 -9.9(5) . .
C3 C4 N1 Zn1 171.7(2) . .
C10 C9 N2 C6 174.8(3) . .
C8 C9 N2 C6 -1.0(4) . .
C10 C9 N2 Zn1 -5.4(5) . .
C8 C9 N2 Zn1 178.8(2) . .
C5 C6 N2 C9 -172.5(3) . .
C7 C6 N2 C9 0.7(4) . .
C5 C6 N2 Zn1 7.8(5) . .
C7 C6 N2 Zn1 -179.0(2) . .
C10 C11 N3 C14 177.4(3) . .
C12 C11 N3 C14 -1.6(3) . .
C10 C11 N3 Zn1 8.4(4) . .
C12 C11 N3 Zn1 -170.6(2) . .
C15 C14 N3 C11 178.3(3) . .
C13 C14 N3 C11 0.8(3) . .
C15 C14 N3 Zn1 -12.7(4) . .
C13 C14 N3 Zn1 169.8(2) . .
C20 C19 N4 C16 -175.6(3) . .
C18 C19 N4 C16 2.4(4) . .
C20 C19 N4 Zn1 -14.0(5) . .
C18 C19 N4 Zn1 164.0(2) . .
C15 C16 N4 C19 176.0(3) . .
C17 C16 N4 C19 -1.7(4) . .
C15 C16 N4 Zn1 14.6(5) . .
C17 C16 N4 Zn1 -163.0(2) . .
C51 C50 N5 C54 -5(4) . .
C51 C50 N5 Zn1 -154.4(17) . .
C53 C54 N5 C50 5(4) . .
C53 C54 N5 Zn1 157.6(15) . .
C9 N2 Zn1 N4 89.7(4) . .
C6 N2 Zn1 N4 -90.5(4) . .
C9 N2 Zn1 N1 170.4(3) . .
C6 N2 Zn1 N1 -9.9(3) . .
C9 N2 Zn1 N3 8.9(3) . .
C6 N2 Zn1 N3 -171.3(3) . .
C9 N2 Zn1 N5 -83.5(12) . .
C6 N2 Zn1 N5 96.2(12) . .
C9 N2 Zn1 N6 -79.3(15) . .
C6 N2 Zn1 N6 100.4(15) . .
C19 N4 Zn1 N2 97.6(4) . .
C16 N4 Zn1 N2 -104.1(4) . .
C19 N4 Zn1 N1 17.3(3) . .
C16 N4 Zn1 N1 175.6(3) . .
C19 N4 Zn1 N3 178.9(3) . .
C16 N4 Zn1 N3 -22.8(3) . .
C19 N4 Zn1 N5 -88.8(11) . .
C16 N4 Zn1 N5 69.5(11) . .
C19 N4 Zn1 N6 -92.9(14) . .
C16 N4 Zn1 N6 65.3(14) . .
C1 N1 Zn1 N2 -176.0(3) . .
C4 N1 Zn1 N2 10.9(3) . .
C1 N1 Zn1 N4 -15.5(3) . .
C4 N1 Zn1 N4 171.4(3) . .
C1 N1 Zn1 N3 -94.7(4) . .
C4 N1 Zn1 N3 92.2(4) . .
C1 N1 Zn1 N5 75.9(10) . .
C4 N1 Zn1 N5 -97.2(10) . .
C1 N1 Zn1 N6 77.8(13) . .
C4 N1 Zn1 N6 -95.3(13) . .
C11 N3 Zn1 N2 -10.5(3) . .
C14 N3 Zn1 N2 -177.4(3) . .
C11 N3 Zn1 N4 -171.0(3) . .
C14 N3 Zn1 N4 22.1(3) . .
C11 N3 Zn1 N1 -91.4(4) . .
C14 N3 Zn1 N1 101.7(4) . .
C11 N3 Zn1 N5 97.7(9) . .
C14 N3 Zn1 N5 -69.2(9) . .
C11 N3 Zn1 N6 95.7(12) . .
C14 N3 Zn1 N6 -71.2(12) . .
C50 N5 Zn1 N2 -175(3) . .
C54 N5 Zn1 N2 36(3) . .
C50 N5 Zn1 N4 7(3) . .
C54 N5 Zn1 N4 -142(2) . .
C50 N5 Zn1 N1 -82(3) . .
C54 N5 Zn1 N1 128(2) . .
C50 N5 Zn1 N3 95(3) . .
C54 N5 Zn1 N3 -55(2) . .
C50 N5 Zn1 N6 121(31) . .
C54 N5 Zn1 N6 -28(27) . .
C61 C62 C63 C64 -9(2) . .
C62 C63 C64 C65 9(3) . .
C63 C62 C61 N6 2(3) . .
C63 C64 C65 N6 -1(4) . .
C64 C65 N6 C61 -6(6) . .
C64 C65 N6 Zn1 160(2) . .
C62 C61 N6 C65 6(6) . .
C62 C61 N6 Zn1 -162.9(16) . .
N2 Zn1 N6 C65 49(5) . .
N4 Zn1 N6 C65 -127(4) . .
N1 Zn1 N6 C65 143(4) . .
N3 Zn1 N6 C65 -40(4) . .
N5 Zn1 N6 C65 166(33) . .
N2 Zn1 N6 C61 -144(3) . .
N4 Zn1 N6 C61 40(3) . .
N1 Zn1 N6 C61 -51(3) . .
N3 Zn1 N6 C61 127(3) . .
N5 Zn1 N6 C61 -27(27) . .
